data_1550329
loop_
_publ_author_name
'Hao, Liang'
'Li, Zhi-Wei'
'Zhang, Dong-Yang'
'He, Liang'
'Liu, Wen-Ting'
'Jing, Yang'
'Tan, Caiping'
'Ji, Liang-Nian'
'Mao, Zong-Wan'

_publ_section_title
;
 Monitor Mitochondrial Viscosity with Anticancer Phosphorescent Ir(III)
 Complexes via Two-Photon Lifetime Imaging
;
_journal_name_full 'Chemical Science'
_journal_paper_doi 10.1039/C8SC04242J
_journal_year 2019
_chemical_formula_sum 'C49 H38 F6 Ir N2 O2 P3'
_chemical_formula_weight 1085.92
_chemical_name_systematic
; 
 ? 
;
_space_group_IT_number 4
_symmetry_space_group_name_Hall 'P 2yb'
_symmetry_space_group_name_H-M 'P 1 21 1'
_atom_sites_solution_hydrogens geom
_atom_sites_solution_primary direct
_atom_sites_solution_secondary difmap
_audit_creation_method SHELXL-97
_audit_update_record
;
2018-04-24 deposited with the CCDC.
2018-12-03 downloaded from the CCDC.
;
_cell_angle_alpha 90.00
_cell_angle_beta 104.941(2)
_cell_angle_gamma 90.00
_cell_formula_units_Z 2
_cell_length_a 10.5390(2)
_cell_length_b 19.2351(3)
_cell_length_c 10.9341(2)
_cell_measurement_temperature 293(2)
_cell_volume 2141.61(7)
_computing_structure_refinement 'SHELXL-97 (Sheldrick, 1997)'
_computing_structure_solution 'SHELXS-97 (Sheldrick, 1990)'
_diffrn_ambient_temperature 293(2)
_diffrn_measured_fraction_theta_full 0.997
_diffrn_measured_fraction_theta_max 0.997
_diffrn_radiation_monochromator graphite
_diffrn_radiation_source 'fine-focus sealed tube'
_diffrn_radiation_type MoK\a
_diffrn_radiation_wavelength 0.71073
_diffrn_reflns_av_R_equivalents 0.0851
_diffrn_reflns_av_sigmaI/netI 0.0647
_diffrn_reflns_limit_h_max 13
_diffrn_reflns_limit_h_min -13
_diffrn_reflns_limit_k_max 24
_diffrn_reflns_limit_k_min -24
_diffrn_reflns_limit_l_max 14
_diffrn_reflns_limit_l_min -14
_diffrn_reflns_number 34605
_diffrn_reflns_theta_full 27.50
_diffrn_reflns_theta_max 27.50
_diffrn_reflns_theta_min 3.29
_exptl_absorpt_coefficient_mu 3.299
_exptl_crystal_density_diffrn 1.684
_exptl_crystal_density_method 'not measured'
_exptl_crystal_F_000 1076
_refine_diff_density_max 3.339
_refine_diff_density_min -1.424
_refine_diff_density_rms 0.143
_refine_ls_abs_structure_details 'Flack H D (1983), Acta Cryst. A39, 876-881'
_refine_ls_abs_structure_Flack -0.025(5)
_refine_ls_extinction_method none
_refine_ls_goodness_of_fit_ref 1.024
_refine_ls_hydrogen_treatment mixed
_refine_ls_matrix_type full
_refine_ls_number_parameters 568
_refine_ls_number_reflns 9799
_refine_ls_number_restraints 13
_refine_ls_restrained_S_all 1.024
_refine_ls_R_factor_all 0.0407
_refine_ls_R_factor_gt 0.0366
_refine_ls_shift/su_max 0.002
_refine_ls_shift/su_mean 0.000
_refine_ls_structure_factor_coef Fsqd
_refine_ls_weighting_details 'calc w=1/[\s^2^(Fo^2^)+(0.0466P)^2^+0.0000P] where P=(Fo^2^+2Fc^2^)/3'
_refine_ls_weighting_scheme calc
_refine_ls_wR_factor_gt 0.0812
_refine_ls_wR_factor_ref 0.0821
_reflns_number_gt 8900
_reflns_number_total 9799
_reflns_threshold_expression >2sigma(I)
_cod_data_source_file c8sc04242j3.cif
_cod_data_source_block 1
_cod_database_code 1550329

loop_
_symmetry_equiv_pos_as_xyz
'x, y, z'
'-x, y+1/2, -z'

loop_
_atom_site_label
_atom_site_type_symbol
_atom_site_fract_x
_atom_site_fract_y
_atom_site_fract_z
_atom_site_U_iso_or_equiv
_atom_site_adp_type
_atom_site_occupancy
_atom_site_symmetry_multiplicity
_atom_site_calc_flag
_atom_site_refinement_flags
Ir1 Ir 0.725649(14) 0.581140(11) 0.346476(13) 0.01042(5) Uani 1 1 d .
P1 P 0.61617(13) 0.49484(7) 0.19890(11) 0.0120(2) Uani 1 1 d .
P2 P 0.68644(12) 0.47957(7) 0.46127(11) 0.0116(2) Uani 1 1 d .
P3 P 0.55461(16) 0.22616(8) 0.26168(16) 0.0161(3) Uani 1 1 d .
N2 N 0.9176(4) 0.5473(2) 0.3781(4) 0.0115(8) Uani 1 1 d .
C47 C 0.4259(6) 0.4525(4) 0.7360(6) 0.0240(16) Uani 1 1 d .
H47 H 0.3749 0.4470 0.7932 0.029 Uiso 1 1 calc R
C13 C 0.8184(5) 0.6456(2) 0.4908(4) 0.0097(9) Uani 1 1 d .
F5 F 0.6933(3) 0.26366(17) 0.2721(3) 0.0239(7) Uani 1 1 d .
C27 C 0.7014(6) 0.3856(3) 0.0661(5) 0.0202(12) Uani 1 1 d .
H27 H 0.6656 0.3550 0.1140 0.024 Uiso 1 1 calc R
C20 C 1.0084(4) 0.5819(4) 0.4714(4) 0.0131(8) Uani 1 1 d U
F1 F 0.5511(4) 0.2607(2) 0.3949(3) 0.0284(9) Uani 1 1 d .
F3 F 0.4793(3) 0.29328(16) 0.1905(3) 0.0195(6) Uani 1 1 d .
N1 N 0.5525(4) 0.6359(2) 0.3189(4) 0.0131(8) Uani 1 1 d .
F2 F 0.5591(3) 0.19341(19) 0.1304(3) 0.0316(8) Uani 1 1 d .
F6 F 0.4163(3) 0.18982(18) 0.2535(3) 0.0301(8) Uani 1 1 d .
C12 C 0.4512(5) 0.6207(3) 0.3689(5) 0.0165(11) Uani 1 1 d .
H12 H 0.4553 0.5800 0.4157 0.020 Uiso 1 1 calc R
C37 C 0.4136(5) 0.5707(3) 0.0472(4) 0.0167(13) Uani 1 1 d .
H37 H 0.4802 0.6015 0.0425 0.020 Uiso 1 1 calc R
C7 C 0.6516(5) 0.7058(3) 0.1899(5) 0.0141(10) Uani 1 1 d .
C36 C 0.2835(5) 0.5861(4) -0.0144(4) 0.0198(10) Uani 1 1 d .
H36 H 0.2633 0.6270 -0.0607 0.024 Uiso 1 1 calc R
C33 C 0.3445(5) 0.4629(3) 0.1206(5) 0.0198(11) Uani 1 1 d .
H33 H 0.3643 0.4214 0.1652 0.024 Uiso 1 1 calc R
C43 C 0.9265(5) 0.4683(3) 0.6387(5) 0.0161(10) Uani 1 1 d .
H43 H 0.9133 0.5149 0.6546 0.019 Uiso 1 1 calc R
C1 C 0.7550(5) 0.6567(2) 0.2248(4) 0.0083(9) Uani 1 1 d U
F4 F 0.6302(3) 0.16019(17) 0.3355(3) 0.0299(8) Uani 1 1 d .
C26 C 0.6888(5) 0.4579(3) 0.0805(4) 0.0143(10) Uani 1 1 d .
C44 C 0.5759(5) 0.4698(3) 0.5636(5) 0.0151(10) Uani 1 1 d .
C8 C 0.5417(5) 0.6947(3) 0.2463(5) 0.0152(10) Uani 1 1 d .
C32 C 0.4441(5) 0.5089(3) 0.1161(4) 0.0147(10) Uani 1 1 d .
C21 C 1.1395(5) 0.5606(3) 0.5037(5) 0.0171(11) Uani 1 1 d .
H21 H 1.2002 0.5832 0.5685 0.021 Uiso 1 1 calc R
C14 C 0.7624(5) 0.7000(3) 0.5464(4) 0.0140(10) Uani 1 1 d .
H14 H 0.6726 0.7086 0.5194 0.017 Uiso 1 1 calc R
C10 C 0.3331(5) 0.7223(3) 0.2823(5) 0.0218(12) Uani 1 1 d .
H10 H 0.2605 0.7514 0.2706 0.026 Uiso 1 1 calc R
C23 C 1.0881(5) 0.4729(3) 0.3453(5) 0.0193(11) Uani 1 1 d .
H23 H 1.1128 0.4364 0.3007 0.023 Uiso 1 1 calc R
C25 C 0.6172(5) 0.4272(3) 0.3177(4) 0.0153(10) Uani 1 1 d .
H25A H 0.6733 0.3884 0.3101 0.018 Uiso 1 1 calc R
H25B H 0.5295 0.4105 0.3144 0.018 Uiso 1 1 calc R
C30 C 0.8055(6) 0.4763(3) -0.0792(5) 0.0241(12) Uani 1 1 d .
H30 H 0.8402 0.5065 -0.1286 0.029 Uiso 1 1 calc R
C49 C 0.5637(5) 0.5227(3) 0.6452(5) 0.0183(11) Uani 1 1 d .
H49 H 0.6055 0.5649 0.6416 0.022 Uiso 1 1 calc R
C46 C 0.4360(6) 0.3982(3) 0.6550(6) 0.0247(14) Uani 1 1 d .
H46 H 0.3925 0.3566 0.6587 0.030 Uiso 1 1 calc R
C31 C 0.7422(5) 0.5030(3) 0.0068(5) 0.0193(11) Uani 1 1 d .
H31 H 0.7352 0.5508 0.0154 0.023 Uiso 1 1 calc R
C2 C 0.8630(5) 0.6653(3) 0.1733(5) 0.0163(10) Uani 1 1 d .
H2 H 0.9336 0.6348 0.1955 0.020 Uiso 1 1 calc R
O01A O 1.0794(4) 0.6965(2) 0.0635(4) 0.0313(10) Uani 1 1 d .
C9 C 0.4349(5) 0.7378(3) 0.2285(5) 0.0185(11) Uani 1 1 d .
H9 H 0.4309 0.7779 0.1799 0.022 Uiso 1 1 calc R
C28 C 0.7668(5) 0.3599(3) -0.0191(5) 0.0228(12) Uani 1 1 d .
H28 H 0.7766 0.3122 -0.0274 0.027 Uiso 1 1 calc R
C39 C 0.8486(6) 0.3609(3) 0.5311(5) 0.0229(12) Uani 1 1 d .
H39 H 0.7837 0.3355 0.4751 0.027 Uiso 1 1 calc R
C6 C 0.6548(5) 0.7582(3) 0.1040(5) 0.0178(11) Uani 1 1 d .
H6 H 0.5844 0.7888 0.0803 0.021 Uiso 1 1 calc R
C42 C 1.0402(6) 0.4349(4) 0.7042(5) 0.0229(13) Uani 1 1 d .
H42 H 1.1041 0.4596 0.7627 0.027 Uiso 1 1 calc R
C18 C 1.0323(5) 0.6784(3) 0.6287(5) 0.0174(11) Uani 1 1 d .
H18 H 1.1223 0.6706 0.6557 0.021 Uiso 1 1 calc R
C24 C 0.9598(5) 0.4945(3) 0.3178(5) 0.0162(10) Uani 1 1 d .
H24 H 0.8987 0.4715 0.2541 0.019 Uiso 1 1 calc R
C17 C 0.9757(6) 0.7301(3) 0.6825(5) 0.0188(12) Uani 1 1 d .
H17 H 1.0270 0.7577 0.7462 0.023 Uiso 1 1 calc R
C34 C 0.2152(5) 0.4784(3) 0.0590(5) 0.0234(12) Uani 1 1 d .
H34 H 0.1487 0.4471 0.0616 0.028 Uiso 1 1 calc R
C40 C 0.9645(6) 0.3282(3) 0.5987(5) 0.0285(14) Uani 1 1 d .
H40 H 0.9769 0.2811 0.5859 0.034 Uiso 1 1 calc R
C29 C 0.8179(5) 0.4063(3) -0.0924(5) 0.0251(13) Uani 1 1 d .
H29 H 0.8607 0.3893 -0.1507 0.030 Uiso 1 1 calc R
C35 C 0.1850(5) 0.5405(3) -0.0064(5) 0.0222(12) Uani 1 1 d .
H35 H 0.0979 0.5515 -0.0450 0.027 Uiso 1 1 calc R
C41 C 1.0598(6) 0.3647(3) 0.6834(5) 0.0260(13) Uani 1 1 d .
H41 H 1.1370 0.3427 0.7266 0.031 Uiso 1 1 calc R
C38 C 0.8316(5) 0.4316(3) 0.5486(4) 0.0135(10) Uani 1 1 d .
C3 C 0.8648(5) 0.7197(3) 0.0886(5) 0.0163(10) Uani 1 1 d .
C48 C 0.4899(6) 0.5139(3) 0.7324(5) 0.0222(12) Uani 1 1 d .
H48 H 0.4842 0.5496 0.7881 0.027 Uiso 1 1 calc R
C4 C 0.9801(5) 0.7302(3) 0.0364(5) 0.0208(12) Uani 1 1 d .
H4 H 0.9750 0.7658 -0.0223 0.025 Uiso 1 1 calc R
C22 C 1.1798(5) 0.5062(3) 0.4404(5) 0.0182(11) Uani 1 1 d .
H22 H 1.2673 0.4923 0.4613 0.022 Uiso 1 1 calc R
C11 C 0.3418(5) 0.6626(3) 0.3538(5) 0.0196(11) Uani 1 1 d .
H11 H 0.2750 0.6507 0.3913 0.024 Uiso 1 1 calc R
O02G O 0.8308(4) 0.8340(2) 0.7839(3) 0.0212(8) Uani 1 1 d .
C45 C 0.5110(5) 0.4062(3) 0.5687(5) 0.0202(11) Uani 1 1 d .
H45 H 0.5184 0.3700 0.5147 0.024 Uiso 1 1 calc R
C5 C 0.7606(6) 0.7657(3) 0.0532(5) 0.0177(11) Uani 1 1 d .
H5 H 0.7622 0.8011 -0.0042 0.021 Uiso 1 1 calc R
C15 C 0.8408(5) 0.7410(3) 0.6414(5) 0.0155(10) Uani 1 1 d .
C19 C 0.9540(5) 0.6374(3) 0.5331(5) 0.0138(10) Uani 1 1 d .
C16 C 0.7760(6) 0.7973(3) 0.6967(5) 0.0179(11) Uani 1 1 d .
H16 H 0.6869 0.8048 0.6614 0.021 Uiso 1 1 calc R

loop_
_atom_site_aniso_label
_atom_site_aniso_U_11
_atom_site_aniso_U_22
_atom_site_aniso_U_33
_atom_site_aniso_U_23
_atom_site_aniso_U_13
_atom_site_aniso_U_12
Ir1 0.01180(8) 0.00954(8) 0.00867(7) 0.00006(11) 0.00040(5) 0.00002(11)
P1 0.0121(6) 0.0134(6) 0.0090(5) 0.0014(5) -0.0001(5) -0.0004(5)
P2 0.0136(6) 0.0120(6) 0.0076(5) -0.0003(5) 0.0000(5) 0.0005(5)
P3 0.0178(8) 0.0108(7) 0.0174(7) -0.0001(6) 0.0006(6) 0.0011(6)
N2 0.015(2) 0.010(2) 0.0106(18) 0.0001(16) 0.0044(16) 0.0018(17)
C47 0.018(3) 0.038(4) 0.019(3) 0.014(3) 0.010(2) 0.004(3)
C13 0.011(2) 0.008(2) 0.011(2) 0.0023(18) 0.0029(18) -0.0012(19)
F5 0.0184(16) 0.0200(16) 0.0301(17) 0.0025(14) 0.0006(13) -0.0002(14)
C27 0.019(3) 0.021(3) 0.019(3) -0.002(2) 0.002(2) -0.004(3)
C20 0.0143(14) 0.0128(14) 0.0126(13) 0.0040(17) 0.0044(12) -0.0030(17)
F1 0.035(2) 0.030(2) 0.0162(17) -0.0007(16) 0.0006(16) 0.0063(18)
F3 0.0214(16) 0.0149(15) 0.0182(15) 0.0027(13) -0.0021(13) 0.0053(13)
N1 0.018(2) 0.011(2) 0.0095(18) -0.0034(16) 0.0009(17) 0.0005(18)
F2 0.033(2) 0.034(2) 0.0238(16) -0.0121(15) 0.0000(14) 0.0101(17)
F6 0.0202(17) 0.0222(18) 0.044(2) 0.0073(16) 0.0006(15) -0.0036(15)
C12 0.020(3) 0.013(3) 0.016(2) 0.000(2) 0.002(2) -0.003(2)
C37 0.018(2) 0.018(4) 0.0141(19) -0.003(2) 0.0033(17) -0.003(2)
C7 0.014(3) 0.014(3) 0.011(2) -0.008(2) -0.0034(19) -0.004(2)
C36 0.020(2) 0.018(3) 0.019(2) 0.008(3) 0.0004(17) 0.003(3)
C33 0.024(3) 0.015(3) 0.018(2) 0.003(2) 0.002(2) -0.002(2)
C43 0.021(3) 0.017(3) 0.012(2) 0.001(2) 0.008(2) 0.000(2)
C1 0.0089(16) 0.0087(16) 0.0052(14) -0.0020(13) -0.0021(13) -0.0008(14)
F4 0.0280(19) 0.0149(17) 0.0398(19) 0.0077(15) -0.0040(16) 0.0035(15)
C26 0.013(2) 0.019(3) 0.009(2) -0.003(2) -0.0011(19) 0.002(2)
C44 0.013(2) 0.019(3) 0.012(2) 0.003(2) -0.0006(19) 0.003(2)
C8 0.019(3) 0.016(3) 0.011(2) -0.003(2) 0.005(2) -0.001(2)
C32 0.017(2) 0.015(2) 0.010(2) -0.004(2) -0.0003(19) 0.000(2)
C21 0.017(2) 0.020(3) 0.013(2) 0.0020(18) 0.0016(19) -0.001(2)
C14 0.014(3) 0.011(2) 0.016(2) -0.004(2) 0.002(2) 0.002(2)
C10 0.017(3) 0.025(3) 0.022(3) 0.001(2) 0.002(2) 0.006(2)
C23 0.022(3) 0.019(3) 0.018(2) -0.003(2) 0.006(2) 0.006(2)
C25 0.024(3) 0.015(2) 0.004(2) 0.0013(19) -0.0020(19) -0.002(2)
C30 0.025(3) 0.033(3) 0.016(2) 0.002(2) 0.007(2) -0.006(3)
C49 0.020(3) 0.014(3) 0.018(2) 0.001(2) -0.001(2) 0.000(2)
C46 0.026(3) 0.021(3) 0.027(3) 0.012(3) 0.009(3) 0.005(3)
C31 0.020(3) 0.019(3) 0.017(2) -0.002(2) 0.002(2) -0.007(2)
C2 0.016(3) 0.017(3) 0.014(2) 0.002(2) 0.000(2) 0.001(2)
O01A 0.025(2) 0.035(3) 0.039(2) 0.010(2) 0.017(2) 0.003(2)
C9 0.017(3) 0.021(3) 0.014(2) 0.003(2) -0.001(2) 0.001(2)
C28 0.019(3) 0.021(3) 0.026(3) -0.009(2) 0.001(2) -0.001(2)
C39 0.025(3) 0.023(3) 0.018(3) 0.000(2) -0.001(2) 0.002(2)
C6 0.017(3) 0.015(3) 0.015(2) -0.003(2) -0.007(2) 0.001(2)
C42 0.014(3) 0.034(3) 0.016(3) 0.007(3) -0.004(2) -0.004(3)
C18 0.012(2) 0.020(3) 0.018(2) -0.001(2) 0.000(2) -0.003(2)
C24 0.020(3) 0.013(2) 0.013(2) 0.000(2) -0.001(2) 0.000(2)
C17 0.019(3) 0.022(3) 0.014(2) -0.004(2) 0.002(2) -0.002(3)
C34 0.019(3) 0.026(3) 0.025(3) 0.006(2) 0.003(2) -0.010(2)
C40 0.038(4) 0.023(3) 0.023(3) 0.006(2) 0.006(3) 0.015(3)
C29 0.021(3) 0.039(4) 0.017(2) -0.012(3) 0.007(2) -0.007(3)
C35 0.014(3) 0.025(3) 0.024(3) 0.004(2) -0.002(2) 0.003(2)
C41 0.022(3) 0.036(3) 0.020(3) 0.012(3) 0.005(2) 0.008(3)
C38 0.012(2) 0.015(2) 0.012(2) 0.004(2) -0.0015(19) 0.003(2)
C3 0.016(3) 0.017(3) 0.014(2) 0.001(2) 0.000(2) -0.004(2)
C48 0.027(3) 0.026(3) 0.014(2) 0.003(2) 0.005(2) 0.014(3)
C4 0.020(3) 0.024(3) 0.017(2) 0.003(2) 0.003(2) -0.006(2)
C22 0.018(3) 0.016(3) 0.019(2) 0.001(2) 0.001(2) 0.003(2)
C11 0.012(3) 0.025(3) 0.022(3) 0.002(2) 0.005(2) -0.001(2)
O02G 0.032(2) 0.0156(18) 0.0168(18) -0.0042(16) 0.0071(16) -0.0058(17)
C45 0.019(3) 0.018(3) 0.024(3) 0.003(2) 0.005(2) 0.004(2)
C5 0.026(3) 0.012(3) 0.011(2) 0.001(2) -0.001(2) -0.005(2)
C15 0.018(3) 0.014(3) 0.014(2) 0.001(2) 0.005(2) -0.003(2)
C19 0.015(3) 0.014(2) 0.013(2) 0.000(2) 0.0036(19) -0.004(2)
C16 0.023(3) 0.014(2) 0.017(2) 0.001(2) 0.005(2) -0.005(2)

loop_
_atom_type_symbol
_atom_type_description
_atom_type_scat_dispersion_real
_atom_type_scat_dispersion_imag
_atom_type_scat_source
C C 0.0033 0.0016 'International Tables Vol C Tables 4.2.6.8 and 6.1.1.4'
H H 0.0000 0.0000 'International Tables Vol C Tables 4.2.6.8 and 6.1.1.4'
F F 0.0171 0.0103 'International Tables Vol C Tables 4.2.6.8 and 6.1.1.4'
Ir Ir -1.4442 7.9887 'International Tables Vol C Tables 4.2.6.8 and 6.1.1.4'
N N 0.0061 0.0033 'International Tables Vol C Tables 4.2.6.8 and 6.1.1.4'
O O 0.0106 0.0060 'International Tables Vol C Tables 4.2.6.8 and 6.1.1.4'
P P 0.1023 0.0942 'International Tables Vol C Tables 4.2.6.8 and 6.1.1.4'

loop_
_geom_angle_atom_site_label_1
_geom_angle_atom_site_label_2
_geom_angle_atom_site_label_3
_geom_angle
C13 Ir1 C1 87.08(17)
C13 Ir1 N1 91.83(18)
C1 Ir1 N1 79.54(18)
C13 Ir1 N2 79.05(17)
C1 Ir1 N2 91.56(17)
N1 Ir1 N2 167.62(16)
C13 Ir1 P1 172.46(13)
C1 Ir1 P1 100.44(13)
N1 Ir1 P1 90.06(12)
N2 Ir1 P1 100.07(12)
C13 Ir1 P2 101.61(13)
C1 Ir1 P2 170.76(13)
N1 Ir1 P2 103.06(12)
N2 Ir1 P2 87.09(12)
P1 Ir1 P2 70.85(4)
C26 P1 C32 104.6(2)
C26 P1 C25 107.6(2)
C32 P1 C25 106.2(2)
C26 P1 Ir1 122.32(17)
C32 P1 Ir1 118.43(17)
C25 P1 Ir1 95.77(16)
C44 P2 C38 102.0(2)
C44 P2 C25 106.9(2)
C38 P2 C25 105.2(2)
C44 P2 Ir1 128.69(18)
C38 P2 Ir1 116.55(17)
C25 P2 Ir1 94.74(16)
F2 P3 F6 90.9(2)
F2 P3 F4 90.8(2)
F6 P3 F4 90.5(2)
F2 P3 F5 90.2(2)
F6 P3 F5 178.9(2)
F4 P3 F5 89.70(19)
F2 P3 F3 90.40(19)
F6 P3 F3 89.73(19)
F4 P3 F3 178.7(2)
F5 P3 F3 90.00(18)
F2 P3 F1 179.1(2)
F6 P3 F1 89.9(2)
F4 P3 F1 89.7(2)
F5 P3 F1 89.0(2)
F3 P3 F1 89.05(19)
C24 N2 C20 118.2(4)
C24 N2 Ir1 126.0(3)
C20 N2 Ir1 115.7(3)
C48 C47 C46 120.7(5)
C48 C47 H47 119.6
C46 C47 H47 119.6
C19 C13 C14 116.6(4)
C19 C13 Ir1 115.6(3)
C14 C13 Ir1 127.7(4)
C28 C27 C26 120.4(5)
C28 C27 H27 119.8
C26 C27 H27 119.8
N2 C20 C21 119.9(6)
N2 C20 C19 114.6(4)
C21 C20 C19 125.4(5)
C12 N1 C8 117.2(4)
C12 N1 Ir1 126.3(3)
C8 N1 Ir1 116.4(3)
N1 C12 C11 123.2(5)
N1 C12 H12 118.4
C11 C12 H12 118.4
C36 C37 C32 120.0(6)
C36 C37 H37 120.0
C32 C37 H37 120.0
C6 C7 C1 121.1(5)
C6 C7 C8 123.5(5)
C1 C7 C8 115.3(5)
C35 C36 C37 119.9(6)
C35 C36 H36 120.1
C37 C36 H36 120.1
C32 C33 C34 120.3(5)
C32 C33 H33 119.8
C34 C33 H33 119.8
C42 C43 C38 119.8(5)
C42 C43 H43 120.1
C38 C43 H43 120.1
C2 C1 C7 117.3(4)
C2 C1 Ir1 128.2(4)
C7 C1 Ir1 114.4(3)
C31 C26 C27 118.9(5)
C31 C26 P1 118.5(4)
C27 C26 P1 122.4(4)
C49 C44 C45 119.1(5)
C49 C44 P2 120.1(4)
C45 C44 P2 120.5(4)
N1 C8 C9 121.6(5)
N1 C8 C7 114.1(5)
C9 C8 C7 124.3(5)
C33 C32 C37 119.4(5)
C33 C32 P1 123.6(4)
C37 C32 P1 117.0(4)
C22 C21 C20 120.5(5)
C22 C21 H21 119.7
C20 C21 H21 119.7
C15 C14 C13 120.5(5)
C15 C14 H14 119.8
C13 C14 H14 119.8
C11 C10 C9 118.4(5)
C11 C10 H10 120.8
C9 C10 H10 120.8
C24 C23 C22 118.9(5)
C24 C23 H23 120.6
C22 C23 H23 120.6
P1 C25 P2 98.2(3)
P1 C25 H25A 112.1
P2 C25 H25A 112.1
P1 C25 H25B 112.1
P2 C25 H25B 112.1
H25A C25 H25B 109.8
C29 C30 C31 121.0(5)
C29 C30 H30 119.5
C31 C30 H30 119.5
C44 C49 C48 121.1(5)
C44 C49 H49 119.5
C48 C49 H49 119.5
C45 C46 C47 120.0(6)
C45 C46 H46 120.0
C47 C46 H46 120.0
C30 C31 C26 119.9(5)
C30 C31 H31 120.1
C26 C31 H31 120.1
C3 C2 C1 120.3(5)
C3 C2 H2 119.8
C1 C2 H2 119.8
C8 C9 C10 120.5(5)
C8 C9 H9 119.8
C10 C9 H9 119.8
C27 C28 C29 119.3(6)
C27 C28 H28 120.3
C29 C28 H28 120.3
C38 C39 C40 119.4(6)
C38 C39 H39 120.3
C40 C39 H39 120.3
C5 C6 C7 120.9(5)
C5 C6 H6 119.5
C7 C6 H6 119.5
C43 C42 C41 120.6(6)
C43 C42 H42 119.7
C41 C42 H42 119.7
C17 C18 C19 119.6(5)
C17 C18 H18 120.2
C19 C18 H18 120.2
N2 C24 C23 123.6(5)
N2 C24 H24 118.2
C23 C24 H24 118.2
C18 C17 C15 119.6(5)
C18 C17 H17 120.2
C15 C17 H17 120.2
C35 C34 C33 120.1(5)
C35 C34 H34 120.0
C33 C34 H34 120.0
C41 C40 C39 120.9(6)
C41 C40 H40 119.6
C39 C40 H40 119.6
C30 C29 C28 120.5(5)
C30 C29 H29 119.7
C28 C29 H29 119.7
C36 C35 C34 120.2(5)
C36 C35 H35 119.9
C34 C35 H35 119.9
C40 C41 C42 119.5(6)
C40 C41 H41 120.2
C42 C41 H41 120.2
C39 C38 C43 119.7(5)
C39 C38 P2 122.7(4)
C43 C38 P2 117.6(4)
C5 C3 C2 121.1(5)
C5 C3 C4 118.3(5)
C2 C3 C4 120.6(5)
C47 C48 C49 119.6(5)
C47 C48 H48 120.2
C49 C48 H48 120.2
O01A C4 C3 125.4(5)
O01A C4 H4 117.3
C3 C4 H4 117.3
C21 C22 C23 118.9(5)
C21 C22 H22 120.6
C23 C22 H22 120.6
C10 C11 C12 119.1(5)
C10 C11 H11 120.5
C12 C11 H11 120.5
C46 C45 C44 119.4(5)
C46 C45 H45 120.3
C44 C45 H45 120.3
C6 C5 C3 119.2(5)
C6 C5 H5 120.4
C3 C5 H5 120.4
C17 C15 C14 121.0(5)
C17 C15 C16 121.1(5)
C14 C15 C16 117.9(5)
C13 C19 C18 122.8(5)
C13 C19 C20 115.0(4)
C18 C19 C20 122.2(4)
O02G C16 C15 124.8(5)
O02G C16 H16 117.6
C15 C16 H16 117.6

loop_
_geom_bond_atom_site_label_1
_geom_bond_atom_site_label_2
_geom_bond_distance
Ir1 C13 2.047(5)
Ir1 C1 2.047(5)
Ir1 N1 2.061(4)
Ir1 N2 2.067(4)
Ir1 P1 2.3938(13)
Ir1 P2 2.4147(13)
P1 C26 1.810(5)
P1 C32 1.826(5)
P1 C25 1.837(5)
P2 C44 1.821(5)
P2 C38 1.830(5)
P2 C25 1.850(5)
P3 F2 1.579(4)
P3 F6 1.598(4)
P3 F4 1.602(4)
P3 F5 1.607(4)
P3 F3 1.607(3)
P3 F1 1.610(4)
N2 C24 1.346(6)
N2 C20 1.378(7)
C47 C48 1.365(9)
C47 C46 1.392(10)
C47 H47 0.9300
C13 C19 1.394(7)
C13 C14 1.414(7)
C27 C28 1.385(8)
C27 C26 1.410(8)
C27 H27 0.9300
C20 C21 1.397(7)
C20 C19 1.456(9)
N1 C12 1.351(6)
N1 C8 1.370(7)
C12 C11 1.381(7)
C12 H12 0.9300
C37 C36 1.395(7)
C37 C32 1.400(8)
C37 H37 0.9300
C7 C6 1.384(8)
C7 C1 1.418(7)
C7 C8 1.461(7)
C36 C35 1.378(9)
C36 H36 0.9300
C33 C32 1.384(7)
C33 C34 1.388(8)
C33 H33 0.9300
C43 C42 1.385(8)
C43 C38 1.400(7)
C43 H43 0.9300
C1 C2 1.404(7)
C26 C31 1.397(7)
C44 C49 1.380(7)
C44 C45 1.410(8)
C8 C9 1.371(8)
C21 C22 1.381(7)
C21 H21 0.9300
C14 C15 1.393(7)
C14 H14 0.9300
C10 C11 1.379(8)
C10 C9 1.383(8)
C10 H10 0.9300
C23 C24 1.371(7)
C23 C22 1.382(8)
C23 H23 0.9300
C25 H25A 0.9700
C25 H25B 0.9700
C30 C29 1.364(9)
C30 C31 1.385(7)
C30 H30 0.9300
C49 C48 1.387(7)
C49 H49 0.9300
C46 C45 1.386(8)
C46 H46 0.9300
C31 H31 0.9300
C2 C3 1.400(7)
C2 H2 0.9300
O01A C4 1.201(7)
C9 H9 0.9300
C28 C29 1.397(8)
C28 H28 0.9300
C39 C38 1.393(8)
C39 C40 1.404(8)
C39 H39 0.9300
C6 C5 1.376(8)
C6 H6 0.9300
C42 C41 1.395(9)
C42 H42 0.9300
C18 C17 1.368(8)
C18 C19 1.397(7)
C18 H18 0.9300
C24 H24 0.9300
C17 C15 1.392(8)
C17 H17 0.9300
C34 C35 1.387(8)
C34 H34 0.9300
C40 C41 1.371(9)
C40 H40 0.9300
C29 H29 0.9300
C35 H35 0.9300
C41 H41 0.9300
C3 C5 1.385(8)
C3 C4 1.483(7)
C48 H48 0.9300
C4 H4 0.9300
C22 H22 0.9300
C11 H11 0.9300
O02G C16 1.207(6)
C45 H45 0.9300
C5 H5 0.9300
C15 C16 1.489(8)
C16 H16 0.9300
